data_7704154
loop_
_publ_author_name
'Cheng, Ming-Chuan'
'Huang, Rui-Xiang'
'Liu, Yu-Chiao'
'Chiang, Ming-Hsi'
'Lee, Gene-Hsiang'
'Song, You'
'Lin, Tien-Sung'
'Peng, Shie-Ming'

_publ_section_title
;
 Structures and paramagnetism of five heterometallic pentanuclear metal
 strings containing as many as four different metals:
 NiPtCo<sub>2</sub>Pd(tpda)<sub>4</sub>Cl<sub>2</sub>.
;
_journal_issue 22
_journal_name_full 'Dalton transactions (Cambridge, England : 2003)'
_journal_page_first 7299
_journal_page_last 7303
_journal_paper_doi 10.1039/d0dt01088j
_journal_volume 49
_journal_year 2020
_chemical_formula_sum 'C61 H46 Cl4 Co3 N20 Pd2'
_chemical_formula_weight 1590.57
_chemical_name_systematic CoPdCo2Pd(tpda)4Cl2
_space_group_crystal_system tetragonal
_space_group_IT_number 87
_space_group_name_Hall '-I 4'
_space_group_name_H-M_alt 'I 4/m'
_atom_sites_solution_hydrogens mixed
_audit_creation_method SHELXL-2018/3
_audit_update_record
;
2019-11-19 deposited with the CCDC.	2020-04-21 downloaded from the CCDC.
;
_cell_angle_alpha 90
_cell_angle_beta 90
_cell_angle_gamma 90
_cell_formula_units_Z 2
_cell_length_a 10.5246(4)
_cell_length_b 10.5246(4)
_cell_length_c 27.1616(11)
_cell_measurement_reflns_used 6289
_cell_measurement_temperature 150(2)
_cell_measurement_theta_max 27.50
_cell_measurement_theta_min 2.07
_cell_volume 3008.6(2)
_computing_cell_refinement DENZ0-SMN
_computing_data_collection 'NONIUS COLLECT'
_computing_data_reduction DENZO-SMN
_computing_molecular_graphics 'Bruker SHELXTL'
_computing_publication_material 'Bruker SHELXTL'
_computing_structure_refinement 'SHELXL-2018/3 (Sheldrick, 2018)'
_computing_structure_solution 'SHELXS-97 (Sheldrick 2008)'
_diffrn_ambient_temperature 150(2)
_diffrn_measured_fraction_theta_full 0.999
_diffrn_measured_fraction_theta_max 0.993
_diffrn_measurement_device_type 'NONIUS KappaCCD'
_diffrn_measurement_method '\w scans'
_diffrn_radiation_type MoK\a
_diffrn_radiation_wavelength 0.71073
_diffrn_reflns_av_R_equivalents 0.0431
_diffrn_reflns_av_unetI/netI 0.0400
_diffrn_reflns_Laue_measured_fraction_full 0.999
_diffrn_reflns_Laue_measured_fraction_max 0.993
_diffrn_reflns_limit_h_max 13
_diffrn_reflns_limit_h_min -13
_diffrn_reflns_limit_k_max 13
_diffrn_reflns_limit_k_min -13
_diffrn_reflns_limit_l_max 35
_diffrn_reflns_limit_l_min -31
_diffrn_reflns_number 6289
_diffrn_reflns_point_group_measured_fraction_full 0.999
_diffrn_reflns_point_group_measured_fraction_max 0.993
_diffrn_reflns_theta_full 25.242
_diffrn_reflns_theta_max 27.482
_diffrn_reflns_theta_min 2.075
_exptl_absorpt_coefficient_mu 1.634
_exptl_absorpt_correction_T_max 0.789
_exptl_absorpt_correction_T_min 0.646
_exptl_absorpt_correction_type multi-scan
_exptl_absorpt_process_details 'SORTAV (Blessing, 1995)'
_exptl_crystal_colour red-brown
_exptl_crystal_density_diffrn 1.756
_exptl_crystal_density_meas ?
_exptl_crystal_description block
_exptl_crystal_F_000 1586
_exptl_crystal_size_max 0.167
_exptl_crystal_size_mid 0.155
_exptl_crystal_size_min 0.127
_refine_diff_density_max 1.566
_refine_diff_density_min -1.135
_refine_diff_density_rms 0.293
_refine_ls_extinction_coef 0.0025(4)
_refine_ls_extinction_expression Fc^*^=kFc[1+0.001xFc^2^\l^3^/sin(2\q)]^-1/4^
_refine_ls_extinction_method 'SHELXL-2018/3 (Sheldrick 2018)'
_refine_ls_goodness_of_fit_ref 1.087
_refine_ls_hydrogen_treatment constr
_refine_ls_matrix_type full
_refine_ls_number_parameters 200
_refine_ls_number_reflns 1762
_refine_ls_number_restraints 45
_refine_ls_restrained_S_all 1.095
_refine_ls_R_factor_all 0.0753
_refine_ls_R_factor_gt 0.0450
_refine_ls_shift/su_max 0.001
_refine_ls_shift/su_mean 0.000
_refine_ls_structure_factor_coef Fsqd
_refine_ls_weighting_details 'w=1/[\s^2^(Fo^2^)+(0.0722P)^2^+3.8122P] where P=(Fo^2^+2Fc^2^)/3'
_refine_ls_weighting_scheme calc
_refine_ls_wR_factor_gt 0.1203
_refine_ls_wR_factor_ref 0.1384
_reflns_Friedel_coverage 0.000
_reflns_number_gt 1206
_reflns_number_total 1762
_reflns_threshold_expression 'I > 2\s(I)'
_cod_data_source_file d0dt01088j2.cif
_cod_data_source_block ic17479
_cod_depositor_comments
;
The following automatic conversions were performed:

data item '_exptl_crystal_density_meas' value 'not_measured' was
changed to '?' -- the value is perceived as not measured.

Automatic conversion script
Id: cif_fix_values 7556 2019-12-06 15:28:31Z antanas 

 Adding full bibliography for 7704154--7704159.cif.
;
_cod_original_cell_volume 3008.6(3)
_cod_database_code 7704154
_shelx_shelxl_version_number 2018/3
_shelx_space_group_comment
; 
The symmetry employed for this shelxl refinement is uniquely defined 
by the following loop, which should always be used as a source of 
symmetry information in preference to the above space-group names. 
They are only intended as comments. 
;
_shelx_estimated_absorpt_t_min 0.772
_shelx_estimated_absorpt_t_max 0.819

loop_
_space_group_symop_operation_xyz
'x, y, z'
'-x, -y, z'
'-y, x, z'
'y, -x, z'
'x+1/2, y+1/2, z+1/2'
'-x+1/2, -y+1/2, z+1/2'
'-y+1/2, x+1/2, z+1/2'
'y+1/2, -x+1/2, z+1/2'
'-x, -y, -z'
'x, y, -z'
'y, -x, -z'
'-y, x, -z'
'-x+1/2, -y+1/2, -z+1/2'
'x+1/2, y+1/2, -z+1/2'
'y+1/2, -x+1/2, -z+1/2'
'-y+1/2, x+1/2, -z+1/2'

loop_
_atom_site_label
_atom_site_type_symbol
_atom_site_fract_x
_atom_site_fract_y
_atom_site_fract_z
_atom_site_U_iso_or_equiv
_atom_site_adp_type
_atom_site_occupancy
_atom_site_site_symmetry_order
_atom_site_calc_flag
_atom_site_refinement_flags_posn
_atom_site_refinement_flags_adp
_atom_site_refinement_flags_occupancy
_atom_site_disorder_assembly
_atom_site_disorder_group
Co1 Co 0.500000 1.500000 0.3195(3) 0.0361(17) Uani 0.5 4 d S T P A 1
Co2 Co 0.500000 1.500000 0.4211(8) 0.028(2) Uani 0.5 4 d S T P A 1
Cl1 Cl 0.500000 1.500000 0.2372(5) 0.037(2) Uani 0.5 4 d S T P A 1
Pd1 Pd 0.500000 1.500000 0.33236(18) 0.0324(7) Uani 0.5 4 d S T P A 2
Pd2 Pd 0.500000 1.500000 0.4119(5) 0.0312(13) Uani 0.5 4 d S T P A 2
Cl2 Cl 0.500000 1.500000 0.2243(5) 0.042(3) Uani 0.5 4 d S T P A 2
Co3 Co 0.500000 1.500000 0.500000 0.0302(3) Uani 1 8 d S T P . .
N3 N 0.3265(3) 1.5626(4) 0.500000 0.0336(9) Uani 1 2 d S T P A .
C8 C 0.0778(5) 1.6464(5) 0.500000 0.0490(13) Uani 1 2 d S T P . .
H8 H 0.011310 1.708798 0.500000 0.059 Uiso 1 2 d R U P A .
N1 N 0.3104(13) 1.4346(11) 0.3313(4) 0.034(2) Uani 0.5 1 d . . P A 1
N2 N 0.3128(5) 1.5001(6) 0.41294(16) 0.0313(13) Uani 0.5 1 d . . P A 1
C1 C 0.256(2) 1.3746(14) 0.2952(8) 0.043(3) Uani 0.5 1 d . U P A 1
H1 H 0.298184 1.371655 0.264281 0.051 Uiso 0.5 1 calc R U P A 1
C2 C 0.139(3) 1.3147(17) 0.2996(10) 0.062(4) Uani 0.5 1 d . U P A 1
H2 H 0.103192 1.271366 0.272296 0.074 Uiso 0.5 1 calc R U P A 1
C3 C 0.0803(19) 1.3183(13) 0.3410(6) 0.069(5) Uani 0.5 1 d . U P A 1
H3 H -0.000642 1.279137 0.343953 0.082 Uiso 0.5 1 calc R U P A 1
C4 C 0.1325(7) 1.3774(8) 0.3804(3) 0.056(2) Uani 0.5 1 d . . P A 1
H4 H 0.090143 1.376666 0.411251 0.067 Uiso 0.5 1 calc R U P A 1
C5 C 0.2509(6) 1.4403(6) 0.3752(2) 0.0362(15) Uani 0.5 1 d . . P A 1
C6 C 0.2519(7) 1.5521(8) 0.4536(2) 0.0302(15) Uani 0.5 1 d . . P A 1
C7 C 0.1301(10) 1.5979(10) 0.4526(3) 0.041(2) Uani 0.5 1 d . . P A 1
H7 H 0.081443 1.598662 0.423111 0.049 Uiso 0.5 1 calc R U P A 1
N1' N 0.3307(13) 1.4011(10) 0.3425(4) 0.031(2) Uani 0.5 1 d . . P A 2
N2' N 0.3583(5) 1.6193(5) 0.42341(17) 0.0316(12) Uani 0.5 1 d . . P A 2
C1' C 0.248(2) 1.3984(15) 0.3030(7) 0.052(5) Uani 0.5 1 d . U P A 2
H1' H 0.275603 1.437810 0.273433 0.062 Uiso 0.5 1 calc R U P A 2
C2' C 0.131(3) 1.3442(17) 0.3029(10) 0.064(6) Uani 0.5 1 d . U P A 2
H2' H 0.077393 1.345395 0.274715 0.077 Uiso 0.5 1 calc R U P A 2
C3' C 0.0917(17) 1.2824(12) 0.3503(6) 0.045(3) Uani 0.5 1 d . U P A 2
H3' H 0.011723 1.241122 0.353007 0.054 Uiso 0.5 1 calc R U P A 2
C4' C 0.1736(7) 1.2866(7) 0.3896(3) 0.0405(16) Uani 0.5 1 d . . P A 2
H4' H 0.149105 1.249688 0.420078 0.049 Uiso 0.5 1 calc R U P A 2
C5' C 0.2944(6) 1.3454(6) 0.3853(2) 0.0310(14) Uani 0.5 1 d . . P A 2
C6' C 0.2769(7) 1.6165(7) 0.4636(2) 0.0302(16) Uani 0.5 1 d . . P A 2
C7' C 0.1490(9) 1.6563(10) 0.4623(3) 0.036(2) Uani 0.5 1 d . . P A 2
H7' H 0.115356 1.690988 0.432725 0.044 Uiso 0.5 1 calc R U P A 2
C9 C 0.0932(16) 1.00(2) 0.500000 0.300 Uiso 0.25 2 d DS U P B 1
H9A H 0.145634 1.081591 0.500000 0.360 Uiso 0.125 1 calc R U P B -1
H9B H 0.151322 0.929515 0.500000 0.360 Uiso 0.125 1 calc R U P B -1
Cl3 Cl 0.000000 1.000000 0.44700(17) 0.295(5) Uiso 1 4 d DS . P . .

loop_
_atom_site_aniso_label
_atom_site_aniso_U_11
_atom_site_aniso_U_22
_atom_site_aniso_U_33
_atom_site_aniso_U_23
_atom_site_aniso_U_13
_atom_site_aniso_U_12
Co1 0.0379(13) 0.0379(13) 0.033(4) 0.000 0.000 0.000
Co2 0.0258(13) 0.0258(13) 0.031(6) 0.000 0.000 0.000
Cl1 0.041(2) 0.041(2) 0.028(6) 0.000 0.000 0.000
Pd1 0.0309(6) 0.0309(6) 0.035(2) 0.000 0.000 0.000
Pd2 0.0293(8) 0.0293(8) 0.035(4) 0.000 0.000 0.000
Cl2 0.051(2) 0.051(2) 0.026(6) 0.000 0.000 0.000
Co3 0.0245(4) 0.0245(4) 0.0418(8) 0.000 0.000 0.000
N3 0.028(2) 0.032(2) 0.041(2) 0.000 0.000 0.0015(17)
C8 0.037(3) 0.057(3) 0.053(3) 0.000 0.000 0.015(2)
N1 0.034(5) 0.046(6) 0.020(5) 0.000(4) -0.010(4) -0.002(4)
N2 0.029(3) 0.040(3) 0.025(3) -0.004(2) 0.001(2) -0.001(3)
C1 0.043(6) 0.055(6) 0.030(5) -0.008(5) -0.004(4) -0.007(5)
C2 0.061(8) 0.078(8) 0.047(6) -0.014(7) -0.007(5) -0.023(7)
C3 0.066(8) 0.089(9) 0.050(8) -0.017(7) 0.001(6) -0.042(7)
C4 0.044(5) 0.083(7) 0.040(4) -0.016(4) 0.009(3) -0.020(5)
C5 0.039(4) 0.039(4) 0.031(3) -0.003(3) -0.002(3) -0.003(3)
C6 0.030(4) 0.037(4) 0.024(3) -0.001(3) -0.004(3) -0.003(3)
C7 0.032(5) 0.055(6) 0.035(5) -0.013(4) -0.006(3) 0.009(5)
N1' 0.033(5) 0.044(6) 0.017(5) -0.002(4) -0.006(4) 0.005(4)
N2' 0.037(3) 0.037(3) 0.021(2) 0.003(2) 0.002(2) 0.005(2)
C1' 0.051(7) 0.055(7) 0.048(10) 0.007(6) 0.001(6) 0.003(6)
C2' 0.067(8) 0.070(8) 0.056(9) -0.002(6) -0.015(6) -0.010(7)
C3' 0.041(5) 0.058(6) 0.035(5) -0.001(5) -0.001(4) -0.008(5)
C4' 0.039(4) 0.049(4) 0.033(4) -0.002(3) -0.001(3) -0.003(3)
C5' 0.035(3) 0.030(3) 0.028(3) -0.006(3) 0.000(3) 0.002(3)
C6' 0.033(4) 0.032(4) 0.026(4) -0.004(3) 0.000(3) -0.005(3)
C7' 0.036(5) 0.048(6) 0.025(4) 0.002(4) -0.008(3) 0.008(5)

loop_
_atom_type_symbol
_atom_type_description
_atom_type_scat_dispersion_real
_atom_type_scat_dispersion_imag
_atom_type_scat_source
C C 0.0033 0.0016 'International Tables Vol C Tables 4.2.6.8 and 6.1.1.4'
H H 0.0000 0.0000 'International Tables Vol C Tables 4.2.6.8 and 6.1.1.4'
N N 0.0061 0.0033 'International Tables Vol C Tables 4.2.6.8 and 6.1.1.4'
Cl Cl 0.1484 0.1585 'International Tables Vol C Tables 4.2.6.8 and 6.1.1.4'
Co Co 0.3494 0.9721 'International Tables Vol C Tables 4.2.6.8 and 6.1.1.4'
Pd Pd -0.9988 1.0072 'International Tables Vol C Tables 4.2.6.8 and 6.1.1.4'

loop_
_geom_angle_atom_site_label_1
_geom_angle_atom_site_label_2
_geom_angle_atom_site_label_3
_geom_angle
_geom_angle_site_symmetry_1
_geom_angle_site_symmetry_3
_geom_angle_publ_flag
N1 Co1 N1 88.70(11) 2_685 4_475 ?
N1 Co1 N1 88.70(10) 2_685 3_765 ?
N1 Co1 N1 162.7(7) 4_475 3_765 ?
N1 Co1 N1 162.7(7) 2_685 . ?
N1 Co1 N1 88.70(11) 4_475 . ?
N1 Co1 N1 88.70(11) 3_765 . ?
N1 Co1 Cl1 98.7(4) 2_685 . ?
N1 Co1 Cl1 98.7(4) 4_475 . ?
N1 Co1 Cl1 98.7(4) 3_765 . ?
N1 Co1 Cl1 98.7(4) . . ?
N1 Co1 Co2 81.3(4) 2_685 . ?
N1 Co1 Co2 81.3(4) 4_475 . ?
N1 Co1 Co2 81.3(4) 3_765 . ?
N1 Co1 Co2 81.3(4) . . ?
Cl1 Co1 Co2 180.0 . . ?
N2 Co2 N2 89.28(14) . 3_765 ?
N2 Co2 N2 89.28(14) . 4_475 ?
N2 Co2 N2 167.2(12) 3_765 4_475 ?
N2 Co2 N2 167.2(12) . 2_685 ?
N2 Co2 N2 89.28(14) 3_765 2_685 ?
N2 Co2 N2 89.28(14) 4_475 2_685 ?
N2 Co2 Co3 96.4(6) . . ?
N2 Co2 Co3 96.4(6) 3_765 . ?
N2 Co2 Co3 96.4(6) 4_475 . ?
N2 Co2 Co3 96.4(6) 2_685 . ?
N2 Co2 Co1 83.6(6) . . ?
N2 Co2 Co1 83.6(6) 3_765 . ?
N2 Co2 Co1 83.6(6) 4_475 . ?
N2 Co2 Co1 83.6(6) 2_685 . ?
Co3 Co2 Co1 180.0 . . ?
N1' Pd1 N1' 164.8(6) . 2_685 ?
N1' Pd1 N1' 89.00(8) . 3_765 ?
N1' Pd1 N1' 89.00(8) 2_685 3_765 ?
N1' Pd1 N1' 164.8(6) 4_475 3_765 ?
N1' Pd1 Pd2 82.4(3) . . ?
N1' Pd1 Pd2 82.4(3) 2_685 . ?
N1' Pd1 Pd2 82.4(3) 4_475 . ?
N1' Pd1 Pd2 82.4(3) 3_765 . ?
N1' Pd1 Cl2 97.6(3) . . ?
N1' Pd1 Cl2 97.6(3) 2_685 . ?
N1' Pd1 Cl2 97.6(3) 4_475 . ?
N1' Pd1 Cl2 97.6(3) 3_765 . ?
Pd2 Pd1 Cl2 180.0 . . ?
N2' Pd2 N2' 161.8(8) 4_475 3_765 ?
N2' Pd2 N2' 88.56(13) 4_475 2_685 ?
N2' Pd2 N2' 88.56(13) 3_765 2_685 ?
N2' Pd2 N2' 88.56(13) 4_475 . ?
N2' Pd2 N2' 88.56(13) 3_765 . ?
N2' Pd2 N2' 161.8(8) 2_685 . ?
N2' Pd2 Pd1 99.1(4) 4_475 . ?
N2' Pd2 Pd1 99.1(4) 3_765 . ?
N2' Pd2 Pd1 99.1(4) 2_685 . ?
N2' Pd2 Pd1 99.1(4) . . ?
N2' Pd2 Co3 80.9(4) 4_475 . ?
N2' Pd2 Co3 80.9(4) 3_765 . ?
N2' Pd2 Co3 80.9(4) 2_685 . ?
N2' Pd2 Co3 80.9(4) . . ?
Pd1 Pd2 Co3 180.0 . . ?
N3 Co3 N3 180.0 11_476 3_765 ?
N3 Co3 N3 90.000(1) 11_476 9_686 ?
N3 Co3 N3 90.000(1) 3_765 9_686 ?
N3 Co3 N3 90.000(1) 11_476 . ?
N3 Co3 N3 90.000(1) 3_765 . ?
N3 Co3 N3 180.0 9_686 . ?
N3 Co3 Co2 90.000(2) 11_476 9_686 ?
N3 Co3 Co2 90.000(2) 3_765 9_686 ?
N3 Co3 Co2 90.000(2) 9_686 9_686 ?
N3 Co3 Co2 90.000(2) . 9_686 ?
N3 Co3 Co2 90.000(2) 11_476 . ?
N3 Co3 Co2 90.000(2) 3_765 . ?
N3 Co3 Co2 90.000(2) 9_686 . ?
N3 Co3 Co2 90.000(2) . . ?
Co2 Co3 Co2 180.0 9_686 . ?
N3 Co3 Pd2 90.000(1) 11_476 . ?
N3 Co3 Pd2 90.000(1) 3_765 . ?
N3 Co3 Pd2 90.000(1) 9_686 . ?
N3 Co3 Pd2 90.000(1) . . ?
N3 Co3 Pd2 90.000(1) 11_476 9_686 ?
N3 Co3 Pd2 90.000(1) 3_765 9_686 ?
N3 Co3 Pd2 90.000(1) 9_686 9_686 ?
N3 Co3 Pd2 90.000(1) . 9_686 ?
Co2 Co3 Pd2 0.000(2) 9_686 9_686 ?
Co2 Co3 Pd2 180.0 . 9_686 ?
C6' N3 C6' 104.1(7) 10_556 . ?
C6 N3 C6 115.7(6) . 10_556 ?
C6' N3 Co3 123.0(4) 10_556 . ?
C6' N3 Co3 123.1(4) . . ?
C6 N3 Co3 118.1(3) . . ?
C6 N3 Co3 118.1(3) 10_556 . ?
C7' C8 C7' 107.1(9) 10_556 . ?
C7 C8 C7 119.5(9) . 10_556 ?
C1 N1 C5 119.0(16) . . ?
C1 N1 Co1 117.0(13) . . ?
C5 N1 Co1 123.6(8) . . ?
C5 N2 C6 123.9(6) . . ?
C5 N2 Co2 123.8(7) . . ?
C6 N2 Co2 111.7(7) . . ?
N1 C1 C2 123(2) . . ?
C3 C2 C1 119(2) . . ?
C2 C3 C4 121(2) . . ?
C3 C4 C5 119.5(11) . . ?
N1 C5 N2 117.5(8) . . ?
N1 C5 C4 118.3(8) . . ?
N2 C5 C4 124.0(6) . . ?
C7 C6 N2 123.7(7) . . ?
C7 C6 N3 119.0(6) . . ?
N2 C6 N3 117.3(6) . . ?
C6 C7 C8 116.7(7) . . ?
C5' N1' C1' 118.6(15) . . ?
C5' N1' Pd1 124.7(8) . . ?
C1' N1' Pd1 116.5(13) . . ?
C5' N2' C6' 122.8(6) 4_475 . ?
C5' N2' Pd2 111.9(5) 4_475 . ?
C6' N2' Pd2 125.3(5) . . ?
C2' C1' N1' 125.6(19) . . ?
C1' C2' C3' 115(2) . . ?
C4' C3' C2' 118.7(18) . . ?
C3' C4' C5' 120.8(9) . . ?
N1' C5' N2' 114.5(8) . 3_765 ?
N1' C5' C4' 120.7(8) . . ?
N2' C5' C4' 124.7(6) 3_765 . ?
N3 C6' N2' 111.8(6) . . ?
N3 C6' C7' 123.5(7) . . ?
N2' C6' C7' 124.3(7) . . ?
N3 C6' C6' 38.0(4) . 10_556 ?
C8 C7' C6' 121.1(7) . . ?
C9 C9 C9 90.00(10) 11_466 3_665 ?
C9 C9 Cl3 66.5(3) 11_466 . ?
C9 C9 Cl3 66.5(3) 3_665 . ?
C9 C9 Cl3 66.5(3) 11_466 9_576 ?
C9 C9 Cl3 66.5(3) 3_665 9_576 ?
Cl3 C9 Cl3 111.4(9) . 9_576 ?
C9 C9 C9 45.00(2) 11_466 9_576 ?
C9 C9 C9 45.00(4) 3_665 9_576 ?
Cl3 C9 C9 55.7(5) . 9_576 ?
Cl3 C9 C9 55.7(5) 9_576 9_576 ?
C9 Cl3 C9 47.0(6) . 3_665 ?
C9 Cl3 C9 68.6(9) . 9_576 ?
C9 Cl3 C9 47.0(6) 3_665 9_576 ?
C9 Cl3 C9 47.0(6) . 11_466 ?
C9 Cl3 C9 68.6(9) 3_665 11_466 ?
C9 Cl3 C9 47.0(6) 9_576 11_466 ?

loop_
_geom_bond_atom_site_label_1
_geom_bond_atom_site_label_2
_geom_bond_distance
_geom_bond_site_symmetry_2
_geom_bond_publ_flag
Co1 N1 2.135(15) 2_685 ?
Co1 N1 2.135(15) 4_475 ?
Co1 N1 2.135(15) 3_765 ?
Co1 N1 2.135(15) . ?
Co1 Cl1 2.235(15) . ?
Co1 Co2 2.76(2) . ?
Co2 N2 1.983(6) . ?
Co2 N2 1.983(6) 3_765 ?
Co2 N2 1.983(6) 4_475 ?
Co2 N2 1.983(6) 2_685 ?
Co2 Co3 2.14(2) . ?
Pd1 N1' 2.082(15) . ?
Pd1 N1' 2.082(15) 2_685 ?
Pd1 N1' 2.082(15) 4_475 ?
Pd1 N1' 2.082(15) 3_765 ?
Pd1 Pd2 2.160(14) . ?
Pd1 Cl2 2.935(14) . ?
Pd2 N2' 1.974(6) 4_475 ?
Pd2 N2' 1.974(6) 3_765 ?
Pd2 N2' 1.974(6) 2_685 ?
Pd2 N2' 1.974(6) . ?
Pd2 Co3 2.393(13) . ?
Co3 N3 1.941(4) 11_476 ?
Co3 N3 1.941(4) 3_765 ?
Co3 N3 1.941(4) 9_686 ?
Co3 N3 1.941(4) . ?
N3 C6' 1.254(7) 10_556 ?
N3 C6' 1.254(7) . ?
N3 C6 1.490(7) . ?
N3 C6 1.490(7) 10_556 ?
C8 C7' 1.274(10) 10_556 ?
C8 C7' 1.274(10) . ?
C8 C7 1.492(9) . ?
C8 C7 1.492(9) 10_556 ?
N1 C1 1.30(2) . ?
N1 C5 1.349(15) . ?
N2 C5 1.367(8) . ?
N2 C6 1.388(8) . ?
C1 C2 1.39(4) . ?
C2 C3 1.28(3) . ?
C3 C4 1.354(19) . ?
C4 C5 1.417(10) . ?
C6 C7 1.369(12) . ?
N1' C5' 1.357(14) . ?
N1' C1' 1.38(3) . ?
N2' C5' 1.383(8) 4_475 ?
N2' C6' 1.388(9) . ?
C1' C2' 1.36(4) . ?
C2' C3' 1.50(3) . ?
C3' C4' 1.374(18) . ?
C4' C5' 1.419(9) . ?
C6' C7' 1.410(12) . ?
C6' C6' 1.978(13) 10_556 ?
C9 C9 1.39(2) 11_466 ?
C9 C9 1.39(2) 3_665 ?
C9 Cl3 1.743(7) . ?
C9 Cl3 1.743(7) 9_576 ?
C9 C9 1.96(3) 9_576 ?
